data_4128157
loop_
_publ_author_name
'Feng, Zhengao'
'Allred, Tyler K.'
'Hurlow, Evan E.'
'Harran, Patrick G.'

_publ_section_title
;
 Anomalous Chromophore Disruption Enables an Eight-Step Synthesis and
 Stereochemical Reassignment of (+)-Marineosin A.
;
_journal_issue 6
_journal_name_full 'Journal of the American Chemical Society'
_journal_page_first 2274
_journal_page_last 2278
_journal_paper_doi 10.1021/jacs.9b00396
_journal_volume 141
_journal_year 2019
_chemical_formula_moiety 'C26 H38 Cu N4 O8'
_chemical_formula_sum 'C26 H38 Cu N4 O8'
_chemical_formula_weight 598.14
_space_group_crystal_system monoclinic
_space_group_IT_number 14
_space_group_name_Hall '-P 2ybc'
_space_group_name_H-M_alt 'P 1 21/c 1'
_symmetry_space_group_name_Hall '-P 2ybc'
_symmetry_space_group_name_H-M 'P 1 21/c 1'
_atom_sites_solution_hydrogens geom
_audit_creation_method SHELXL-2014/6
_cell_angle_alpha 90
_cell_angle_beta 97.679(2)
_cell_angle_gamma 90
_cell_formula_units_Z 2
_cell_length_a 10.6090(9)
_cell_length_b 7.8790(6)
_cell_length_c 17.4437(14)
_cell_measurement_reflns_used 6050
_cell_measurement_temperature 298(2)
_cell_measurement_theta_max 27.20
_cell_measurement_theta_min 2.36
_cell_volume 1445.0(2)
_computing_cell_refinement 'Bruker SAINT'
_computing_data_collection 'Bruker APEX2'
_computing_data_reduction 'Bruker SAINT'
_computing_molecular_graphics 'Bruker SHELXTL'
_computing_publication_material 'Bruker SHELXTL'
_computing_structure_refinement 'SHELXL-2014/6 (Sheldrick, 2014)'
_computing_structure_solution 'SHELXS-97 (Sheldrick 2008)'
_diffrn_ambient_temperature 298(2)
_diffrn_detector_area_resol_mean 8.3333
_diffrn_measured_fraction_theta_full 1.000
_diffrn_measured_fraction_theta_max 0.970
_diffrn_measurement_device_type 'Bruker APEX-II CCD'
_diffrn_measurement_method '\f and \w scans'
_diffrn_radiation_type MoK\a
_diffrn_radiation_wavelength 0.71073
_diffrn_reflns_av_R_equivalents 0.0311
_diffrn_reflns_av_unetI/netI 0.0287
_diffrn_reflns_Laue_measured_fraction_full 1.000
_diffrn_reflns_Laue_measured_fraction_max 0.970
_diffrn_reflns_limit_h_max 14
_diffrn_reflns_limit_h_min -14
_diffrn_reflns_limit_k_max 11
_diffrn_reflns_limit_k_min -11
_diffrn_reflns_limit_l_max 24
_diffrn_reflns_limit_l_min -24
_diffrn_reflns_number 23281
_diffrn_reflns_point_group_measured_fraction_full 1.000
_diffrn_reflns_point_group_measured_fraction_max 0.970
_diffrn_reflns_theta_full 25.242
_diffrn_reflns_theta_max 30.490
_diffrn_reflns_theta_min 1.937
_diffrn_source 'Sealed Mo X-Ray Tube'
_exptl_absorpt_coefficient_mu 0.808
_exptl_absorpt_correction_T_max 0.74
_exptl_absorpt_correction_T_min 0.67
_exptl_absorpt_correction_type multi-scan
_exptl_absorpt_process_details 'SADABS V2014/2 (Bruker AXS Inc.)'
_exptl_crystal_colour green
_exptl_crystal_density_diffrn 1.375
_exptl_crystal_description platelet
_exptl_crystal_F_000 630
_exptl_crystal_size_max 0.1
_exptl_crystal_size_mid 0.1
_exptl_crystal_size_min 0.04
_refine_diff_density_max 0.647
_refine_diff_density_min -0.316
_refine_diff_density_rms 0.054
_refine_ls_extinction_method none
_refine_ls_goodness_of_fit_ref 1.013
_refine_ls_hydrogen_treatment constr
_refine_ls_matrix_type full
_refine_ls_number_parameters 178
_refine_ls_number_reflns 4275
_refine_ls_number_restraints 0
_refine_ls_restrained_S_all 1.013
_refine_ls_R_factor_all 0.0663
_refine_ls_R_factor_gt 0.0371
_refine_ls_shift/su_max 0.000
_refine_ls_shift/su_mean 0.000
_refine_ls_structure_factor_coef Fsqd
_refine_ls_weighting_details 'w=1/[\s^2^(Fo^2^)+(0.0615P)^2^+0.2996P] where P=(Fo^2^+2Fc^2^)/3'
_refine_ls_weighting_scheme calc
_refine_ls_wR_factor_gt 0.0994
_refine_ls_wR_factor_ref 0.1119
_reflns_Friedel_coverage 0.000
_reflns_number_gt 2976
_reflns_number_total 4275
_reflns_threshold_expression 'I > 2\s(I)'
_cod_data_source_file ja9b00396_si_005.cif
_cod_data_source_block mo_har1705s_a
_cod_database_code 4128157
_shelx_space_group_comment
; 
The symmetry employed for this shelxl refinement is uniquely defined 
by the following loop, which should always be used as a source of 
symmetry information in preference to the above space-group names. 
They are only intended as comments. 
;
_shelxl_version_number 2014/6

loop_
_space_group_symop_operation_xyz
'x, y, z'
'-x, y+1/2, -z+1/2'
'-x, -y, -z'
'x, -y-1/2, z-1/2'

loop_
_atom_site_label
_atom_site_type_symbol
_atom_site_fract_x
_atom_site_fract_y
_atom_site_fract_z
_atom_site_U_iso_or_equiv
_atom_site_adp_type
_atom_site_occupancy
_atom_site_site_symmetry_order
_atom_site_calc_flag
_atom_site_refinement_flags_posn
_atom_site_refinement_flags_adp
_atom_site_refinement_flags_occupancy
Cu1 Cu 0.0000 0.5000 0.5000 0.03142(10) Uani 1 2 d S . P
O1 O 0.15706(12) 0.56871(16) 0.55907(7) 0.0405(3) Uani 1 1 d . . .
O2 O 0.09655(13) 0.30124(15) 0.47069(7) 0.0418(3) Uani 1 1 d . . .
O3 O 0.11331(19) 0.48467(19) 0.38105(10) 0.0614(4) Uani 1 1 d . . .
O4 O 0.1998(2) 0.2380(2) 0.37597(12) 0.0859(6) Uani 1 1 d . . .
N1 N 0.15978(14) 0.70770(18) 0.60403(8) 0.0382(3) Uani 1 1 d . . .
N2 N 0.13941(17) 0.3414(2) 0.40731(10) 0.0481(4) Uani 1 1 d . . .
C1 C 0.1672(2) 0.8628(2) 0.57099(11) 0.0452(4) Uani 1 1 d . . .
C2 C 0.1614(3) 1.0042(2) 0.61737(15) 0.0597(6) Uani 1 1 d . . .
H2 H 0.1618 1.1120 0.5957 0.072 Uiso 1 1 calc R U .
C3 C 0.1551(3) 0.9867(3) 0.69506(16) 0.0670(7) Uani 1 1 d . . .
H3A H 0.1472 1.0816 0.7258 0.080 Uiso 1 1 calc R U .
C4 C 0.1607(3) 0.8282(3) 0.72642(13) 0.0628(6) Uani 1 1 d . . .
H4A H 0.1615 0.8163 0.7795 0.075 Uiso 1 1 calc R U .
C5 C 0.1651(2) 0.6849(3) 0.68148(11) 0.0471(5) Uani 1 1 d . . .
C6 C 0.1888(3) 0.5115(3) 0.71395(14) 0.0590(6) Uani 1 1 d . . .
H6A H 0.1465 0.4290 0.6781 0.071 Uiso 1 1 calc R U .
H6B H 0.1528 0.5026 0.7621 0.071 Uiso 1 1 calc R U .
C7 C 0.3297(3) 0.4712(4) 0.72879(19) 0.0803(9) Uani 1 1 d . . .
H7A H 0.3707 0.5643 0.7588 0.096 Uiso 1 1 calc R U .
H7B H 0.3394 0.3714 0.7616 0.096 Uiso 1 1 calc R U .
C8 C 0.4043(3) 0.4399(4) 0.66267(18) 0.0819(8) Uani 1 1 d . . .
H8A H 0.3446 0.4342 0.6155 0.098 Uiso 1 1 calc R U .
H8B H 0.4441 0.3292 0.6702 0.098 Uiso 1 1 calc R U .
C9 C 0.5067(3) 0.5674(4) 0.65021(19) 0.0798(8) Uani 1 1 d . . .
H9A H 0.5648 0.5142 0.6190 0.096 Uiso 1 1 calc R U .
H9B H 0.5547 0.5941 0.7001 0.096 Uiso 1 1 calc R U .
C10 C 0.4590(3) 0.7361(4) 0.61060(17) 0.0768(8) Uani 1 1 d . . .
H10A H 0.3888 0.7784 0.6355 0.092 Uiso 1 1 calc R U .
H10B H 0.5270 0.8191 0.6188 0.092 Uiso 1 1 calc R U .
C11 C 0.4156(3) 0.7212(4) 0.52479(16) 0.0766(8) Uani 1 1 d . . .
H11A H 0.3624 0.6212 0.5158 0.092 Uiso 1 1 calc R U .
H11B H 0.4898 0.7039 0.4987 0.092 Uiso 1 1 calc R U .
C12 C 0.3416(3) 0.8743(4) 0.48813(16) 0.0765(8) Uani 1 1 d . . .
H12A H 0.3566 0.8827 0.4346 0.092 Uiso 1 1 calc R U .
H12B H 0.3760 0.9761 0.5144 0.092 Uiso 1 1 calc R U .
C13 C 0.1969(2) 0.8717(3) 0.49007(13) 0.0576(6) Uani 1 1 d . . .
H13A H 0.1591 0.9734 0.4654 0.069 Uiso 1 1 calc R U .
H13B H 0.1601 0.7744 0.4613 0.069 Uiso 1 1 calc R U .

loop_
_atom_site_aniso_label
_atom_site_aniso_U_11
_atom_site_aniso_U_22
_atom_site_aniso_U_33
_atom_site_aniso_U_23
_atom_site_aniso_U_13
_atom_site_aniso_U_12
Cu1 0.03823(17) 0.02837(14) 0.02764(15) -0.00063(11) 0.00435(11) -0.00099(12)
O1 0.0423(7) 0.0352(6) 0.0423(7) -0.0099(6) -0.0002(5) -0.0015(5)
O2 0.0506(8) 0.0366(6) 0.0394(7) -0.0003(5) 0.0110(6) 0.0027(6)
O3 0.0815(12) 0.0587(10) 0.0466(9) 0.0115(7) 0.0184(8) -0.0016(8)
O4 0.0937(14) 0.0811(12) 0.0943(14) -0.0194(11) 0.0539(12) 0.0150(11)
N1 0.0408(8) 0.0362(7) 0.0364(8) -0.0049(6) 0.0009(6) -0.0021(6)
N2 0.0486(10) 0.0501(9) 0.0473(9) -0.0073(8) 0.0132(8) -0.0027(8)
C1 0.0510(11) 0.0387(9) 0.0440(11) -0.0014(8) -0.0005(9) -0.0025(8)
C2 0.0740(16) 0.0378(10) 0.0654(15) -0.0063(10) 0.0019(12) -0.0011(10)
C3 0.0866(19) 0.0522(13) 0.0620(15) -0.0238(11) 0.0086(13) 0.0005(11)
C4 0.0800(17) 0.0667(14) 0.0420(12) -0.0130(10) 0.0097(11) -0.0018(12)
C5 0.0525(12) 0.0501(11) 0.0382(10) -0.0023(8) 0.0047(8) -0.0034(9)
C6 0.0743(16) 0.0576(13) 0.0448(12) 0.0105(10) 0.0065(11) -0.0038(11)
C7 0.083(2) 0.0832(18) 0.0713(18) 0.0273(14) -0.0004(15) 0.0144(15)
C8 0.088(2) 0.0700(15) 0.081(2) 0.0086(16) -0.0123(16) 0.0166(16)
C9 0.0532(15) 0.0893(19) 0.093(2) -0.0116(18) -0.0052(14) 0.0035(14)
C10 0.0512(14) 0.093(2) 0.0852(19) -0.0124(16) 0.0040(13) -0.0173(14)
C11 0.0641(16) 0.0912(19) 0.0791(18) -0.0112(15) 0.0267(14) -0.0137(14)
C12 0.088(2) 0.0786(17) 0.0678(17) 0.0142(14) 0.0266(14) -0.0136(15)
C13 0.0793(16) 0.0470(11) 0.0456(11) 0.0058(9) 0.0053(11) -0.0071(11)

loop_
_atom_type_symbol
_atom_type_description
_atom_type_scat_dispersion_real
_atom_type_scat_dispersion_imag
_atom_type_scat_source
C C 0.0033 0.0016 'International Tables Vol C Tables 4.2.6.8 and 6.1.1.4'
H H 0.0000 0.0000 'International Tables Vol C Tables 4.2.6.8 and 6.1.1.4'
N N 0.0061 0.0033 'International Tables Vol C Tables 4.2.6.8 and 6.1.1.4'
O O 0.0106 0.0060 'International Tables Vol C Tables 4.2.6.8 and 6.1.1.4'
Cu Cu 0.3201 1.2651 'International Tables Vol C Tables 4.2.6.8 and 6.1.1.4'

loop_
_geom_angle_atom_site_label_1
_geom_angle_atom_site_label_2
_geom_angle_atom_site_label_3
_geom_angle
_geom_angle_site_symmetry_1
_geom_angle_site_symmetry_3
O1 Cu1 O1 180.0 . 3_566
O1 Cu1 O2 94.62(5) . 3_566
O1 Cu1 O2 85.38(5) 3_566 3_566
O1 Cu1 O2 85.38(5) . .
O1 Cu1 O2 94.62(5) 3_566 .
O2 Cu1 O2 180.0 3_566 .
N1 O1 Cu1 119.53(11) . .
N2 O2 Cu1 106.36(11) . .
O1 N1 C5 117.89(15) . .
O1 N1 C1 118.90(15) . .
C5 N1 C1 123.00(16) . .
O4 N2 O3 123.58(19) . .
O4 N2 O2 119.35(18) . .
O3 N2 O2 117.05(16) . .
N1 C1 C2 117.83(19) . .
N1 C1 C13 118.45(17) . .
C2 C1 C13 123.27(19) . .
C3 C2 C1 120.6(2) . .
C3 C2 H2 119.7 . .
C1 C2 H2 119.7 . .
C4 C3 C2 118.9(2) . .
C4 C3 H3A 120.5 . .
C2 C3 H3A 120.5 . .
C3 C4 C5 121.7(2) . .
C3 C4 H4A 119.1 . .
C5 C4 H4A 119.1 . .
N1 C5 C4 117.24(19) . .
N1 C5 C6 118.88(18) . .
C4 C5 C6 123.6(2) . .
C5 C6 C7 111.7(2) . .
C5 C6 H6A 109.3 . .
C7 C6 H6A 109.3 . .
C5 C6 H6B 109.3 . .
C7 C6 H6B 109.3 . .
H6A C6 H6B 107.9 . .
C8 C7 C6 120.7(3) . .
C8 C7 H7A 107.1 . .
C6 C7 H7A 107.1 . .
C8 C7 H7B 107.1 . .
C6 C7 H7B 107.1 . .
H7A C7 H7B 106.8 . .
C7 C8 C9 117.5(3) . .
C7 C8 H8A 107.9 . .
C9 C8 H8A 107.9 . .
C7 C8 H8B 107.9 . .
C9 C8 H8B 107.9 . .
H8A C8 H8B 107.2 . .
C8 C9 C10 115.7(2) . .
C8 C9 H9A 108.4 . .
C10 C9 H9A 108.4 . .
C8 C9 H9B 108.4 . .
C10 C9 H9B 108.4 . .
H9A C9 H9B 107.4 . .
C11 C10 C9 114.4(3) . .
C11 C10 H10A 108.7 . .
C9 C10 H10A 108.7 . .
C11 C10 H10B 108.7 . .
C9 C10 H10B 108.7 . .
H10A C10 H10B 107.6 . .
C10 C11 C12 115.1(3) . .
C10 C11 H11A 108.5 . .
C12 C11 H11A 108.5 . .
C10 C11 H11B 108.5 . .
C12 C11 H11B 108.5 . .
H11A C11 H11B 107.5 . .
C11 C12 C13 115.9(2) . .
C11 C12 H12A 108.3 . .
C13 C12 H12A 108.3 . .
C11 C12 H12B 108.3 . .
C13 C12 H12B 108.3 . .
H12A C12 H12B 107.4 . .
C1 C13 C12 111.1(2) . .
C1 C13 H13A 109.4 . .
C12 C13 H13A 109.4 . .
C1 C13 H13B 109.4 . .
C12 C13 H13B 109.4 . .
H13A C13 H13B 108.0 . .

loop_
_geom_bond_atom_site_label_1
_geom_bond_atom_site_label_2
_geom_bond_distance
_geom_bond_site_symmetry_2
Cu1 O1 1.9164(12) .
Cu1 O1 1.9164(12) 3_566
Cu1 O2 1.9755(12) 3_566
Cu1 O2 1.9756(12) .
O1 N1 1.3451(18) .
O2 N2 1.290(2) .
O3 N2 1.236(2) .
O4 N2 1.211(2) .
N1 C5 1.357(2) .
N1 C1 1.358(2) .
C1 C2 1.383(3) .
C1 C13 1.488(3) .
C2 C3 1.373(4) .
C2 H2 0.9300 .
C3 C4 1.361(3) .
C3 H3A 0.9300 .
C4 C5 1.379(3) .
C4 H4A 0.9300 .
C5 C6 1.488(3) .
C6 C7 1.516(4) .
C6 H6A 0.9700 .
C6 H6B 0.9700 .
C7 C8 1.503(4) .
C7 H7A 0.9700 .
C7 H7B 0.9700 .
C8 C9 1.517(5) .
C8 H8A 0.9700 .
C8 H8B 0.9700 .
C9 C10 1.551(4) .
C9 H9A 0.9700 .
C9 H9B 0.9700 .
C10 C11 1.511(4) .
C10 H10A 0.9700 .
C10 H10B 0.9700 .
C11 C12 1.532(4) .
C11 H11A 0.9700 .
C11 H11B 0.9700 .
C12 C13 1.541(4) .
C12 H12A 0.9700 .
C12 H12B 0.9700 .
C13 H13A 0.9700 .
C13 H13B 0.9700 .
